data_1516475
loop_
_publ_author_name
'Liu, Siqian'
'Du, Gaixia'
'He, Jianyun'
'Long, Yingyun'
'Zhang, Shaowen'
'Li, Xiaofang'

_publ_section_title
;
 Cationic Tropidinyl Scandium Catalyst: A Perfectly Acceptable Substitute
 for Cationic Half-Sandwich Scandium Catalysts incis-1,4-Polymerization of
 Isoprene and Copolymerization with Norbornene
;
_journal_issue 11
_journal_name_full Macromolecules
_journal_page_first 3567
_journal_paper_doi 10.1021/ma500740m
_journal_volume 47
_journal_year 2014
_chemical_formula_sum 'C10 H17.5 N0.5 O0.5 Sc0.5 Si'
_chemical_formula_weight 203.32
_chemical_name_systematic
; 
 ? 
;
_space_group_IT_number 62
_symmetry_cell_setting orthorhombic
_symmetry_space_group_name_Hall '-P 2ac 2n'
_symmetry_space_group_name_H-M 'P n m a'
_atom_sites_solution_hydrogens geom
_atom_sites_solution_primary direct
_atom_sites_solution_secondary difmap
_audit_creation_method SHELXL-97
_cell_angle_alpha 90.00
_cell_angle_beta 90.00
_cell_angle_gamma 90.00
_cell_formula_units_Z 8
_cell_length_a 12.865(5)
_cell_length_b 16.159(6)
_cell_length_c 11.710(4)
_cell_measurement_reflns_used 4694
_cell_measurement_temperature 173(2)
_cell_measurement_theta_max 28.17
_cell_measurement_theta_min 5.66
_cell_volume 2434.3(16)
_computing_cell_refinement 'Bruker SAINT'
_computing_data_collection 'Bruker APEX2'
_computing_data_reduction 'Bruker SAINT'
_computing_molecular_graphics 'Bruker SHELXTL'
_computing_publication_material 'Bruker SHELXTL'
_computing_structure_refinement 'SHELXL-97 (Sheldrick, 1997)'
_computing_structure_solution 'SHELXS-97 (Sheldrick, 1990)'
_diffrn_ambient_temperature 173(2)
_diffrn_measured_fraction_theta_full 0.982
_diffrn_measured_fraction_theta_max 0.982
_diffrn_measurement_device_type 'Bruker APEX-II CCD'
_diffrn_measurement_method '\f and \w scans'
_diffrn_radiation_monochromator graphite
_diffrn_radiation_source 'fine-focus sealed tube'
_diffrn_radiation_type MoK\a
_diffrn_radiation_wavelength 0.71073
_diffrn_reflns_av_R_equivalents 0.0654
_diffrn_reflns_av_sigmaI/netI 0.0474
_diffrn_reflns_limit_h_max 12
_diffrn_reflns_limit_h_min -15
_diffrn_reflns_limit_k_max 19
_diffrn_reflns_limit_k_min -19
_diffrn_reflns_limit_l_max 13
_diffrn_reflns_limit_l_min -13
_diffrn_reflns_number 12206
_diffrn_reflns_theta_full 25.02
_diffrn_reflns_theta_max 25.02
_diffrn_reflns_theta_min 5.60
_diffrn_standards_number 0
_exptl_absorpt_coefficient_mu 0.408
_exptl_absorpt_correction_T_max 0.8473
_exptl_absorpt_correction_T_min 0.8377
_exptl_absorpt_correction_type multi-scan
_exptl_absorpt_process_details SADABS
_exptl_crystal_density_diffrn 1.109
_exptl_crystal_density_meas 0
_exptl_crystal_density_method 'not measured'
_exptl_crystal_F_000 876
_exptl_crystal_size_max 0.45
_exptl_crystal_size_mid 0.43
_exptl_crystal_size_min 0.42
_refine_diff_density_max 0.963
_refine_diff_density_min -0.693
_refine_diff_density_rms 0.092
_refine_ls_extinction_method none
_refine_ls_goodness_of_fit_ref 1.240
_refine_ls_hydrogen_treatment constr
_refine_ls_matrix_type full
_refine_ls_number_parameters 131
_refine_ls_number_reflns 2187
_refine_ls_number_restraints 0
_refine_ls_restrained_S_all 1.240
_refine_ls_R_factor_all 0.0939
_refine_ls_R_factor_gt 0.0811
_refine_ls_shift/su_max 0.001
_refine_ls_shift/su_mean 0.000
_refine_ls_structure_factor_coef Fsqd
_refine_ls_weighting_details 'calc w=1/[\s^2^(Fo^2^)+(0.0000P)^2^+13.7656P] where P=(Fo^2^+2Fc^2^)/3'
_refine_ls_weighting_scheme calc
_refine_ls_wR_factor_gt 0.1739
_refine_ls_wR_factor_ref 0.1809
_reflns_number_gt 1885
_reflns_number_total 2187
_reflns_threshold_expression >2sigma(I)
_cod_data_source_file ma500740m_si_002.cif
_cod_data_source_block 1
_cod_depositor_comments
;
The following automatic conversions were performed:

'_symmetry_cell_setting' value 'Orthorhombic' changed to
'orthorhombic' according to
/usr/data/users/saulius/crontab/automatic-downloads/rss-feeds/ACS/lib/dictionaries/cif_core.dic
dictionary named 'cif_core.dic' version 2.4.2 from
2011-04-26.

'_refine_ls_hydrogen_treatment' value 'Constr' changed
to 'constr' according to
/usr/data/users/saulius/crontab/automatic-downloads/rss-feeds/ACS/lib/dictionaries/cif_core.dic
dictionary named 'cif_core.dic' version 2.4.2 from 2011-04-26.

Automatic conversion script
Id: cif_fix_values 2281 2013-09-26 08:29:07Z andrius 

 Adding full bibliography for 1516474--1516476.cif.
;
_cod_original_cell_volume 2434.4(15)
_cod_original_sg_symbol_H-M Pnma
_cod_original_formula_sum 'C10 H17.50 N0.50 O0.50 Sc0.50 Si'
_cod_database_code 1516475

loop_
_symmetry_equiv_pos_as_xyz
'x, y, z'
'-x+1/2, -y, z+1/2'
'-x, y+1/2, -z'
'x+1/2, -y+1/2, -z+1/2'
'-x, -y, -z'
'x-1/2, y, -z-1/2'
'x, -y-1/2, z'
'-x-1/2, y-1/2, z-1/2'

loop_
_atom_site_label
_atom_site_type_symbol
_atom_site_fract_x
_atom_site_fract_y
_atom_site_fract_z
_atom_site_U_iso_or_equiv
_atom_site_adp_type
_atom_site_occupancy
_atom_site_symmetry_multiplicity
_atom_site_calc_flag
_atom_site_refinement_flags
Sc1 Sc 0.12447(10) 0.2500 0.17743(9) 0.0178(4) Uani 1 2 d S
N1 N 0.1372(5) 0.2500 -0.0153(4) 0.0215(13) Uani 1 2 d S
O1 O 0.1660(4) 0.2500 0.3596(4) 0.0236(11) Uani 1 2 d S
Si1 Si 0.06358(12) 0.46845(8) 0.23195(11) 0.0274(4) Uani 1 1 d .
C1 C 0.0215(4) 0.3634(3) 0.1878(4) 0.0246(11) Uani 1 1 d .
H1A H -0.0096 0.3699 0.1109 0.030 Uiso 1 1 calc R
H1B H -0.0364 0.3483 0.2395 0.030 Uiso 1 1 calc R
C2 C 0.1586(6) 0.4653(4) 0.3538(5) 0.0456(16) Uani 1 1 d .
H2A H 0.1248 0.4413 0.4211 0.068 Uiso 1 1 calc R
H2B H 0.1818 0.5217 0.3714 0.068 Uiso 1 1 calc R
H2C H 0.2186 0.4314 0.3324 0.068 Uiso 1 1 calc R
C3 C -0.0482(6) 0.5344(4) 0.2816(6) 0.0526(17) Uani 1 1 d .
H3A H -0.1011 0.5371 0.2215 0.079 Uiso 1 1 calc R
H3B H -0.0231 0.5904 0.2986 0.079 Uiso 1 1 calc R
H3C H -0.0786 0.5102 0.3507 0.079 Uiso 1 1 calc R
C4 C 0.1280(5) 0.5272(3) 0.1130(5) 0.0394(14) Uani 1 1 d .
H4A H 0.1906 0.4976 0.0885 0.059 Uiso 1 1 calc R
H4B H 0.1471 0.5825 0.1399 0.059 Uiso 1 1 calc R
H4C H 0.0799 0.5320 0.0485 0.059 Uiso 1 1 calc R
C5 C 0.3110(6) 0.2500 0.1205(5) 0.0244(15) Uani 1 2 d S
H5 H 0.3656 0.2500 0.1752 0.029 Uiso 1 2 calc SR
C6 C 0.2726(4) 0.3252(3) 0.0819(4) 0.0261(11) Uani 1 1 d .
H6 H 0.2840 0.3756 0.1219 0.031 Uiso 1 1 calc R
C7 C 0.2110(4) 0.3215(3) -0.0289(4) 0.0255(11) Uani 1 1 d .
H7 H 0.1724 0.3743 -0.0424 0.031 Uiso 1 1 calc R
C8 C 0.2781(5) 0.2979(3) -0.1341(4) 0.0325(13) Uani 1 1 d .
H8A H 0.2471 0.3198 -0.2053 0.039 Uiso 1 1 calc R
H8B H 0.3497 0.3198 -0.1263 0.039 Uiso 1 1 calc R
C9 C 0.0514(7) 0.2500 -0.0975(6) 0.0325(18) Uani 1 2 d S
H9A H 0.0132 0.3023 -0.0918 0.049 Uiso 0.50 1 calc PR
H9B H 0.0044 0.2038 -0.0808 0.049 Uiso 0.50 1 calc PR
H9C H 0.0792 0.2439 -0.1750 0.049 Uiso 0.50 1 calc PR
C10 C 0.0815(6) 0.2500 0.4445(6) 0.0339(18) Uani 1 2 d S
H10A H 0.0374 0.2001 0.4366 0.041 Uiso 0.50 1 calc PR
H10B H 0.0374 0.2999 0.4366 0.041 Uiso 0.50 1 calc PR
C11 C 0.1395(8) 0.2500 0.5587(7) 0.072(4) Uani 1 2 d S
H11A H 0.1199 0.2996 0.6033 0.086 Uiso 0.50 1 calc PR
H11B H 0.1199 0.2004 0.6033 0.086 Uiso 0.50 1 calc PR
C12 C 0.2403(8) 0.2500 0.5406(8) 0.062(3) Uani 1 2 d S
H12A H 0.2712 0.2005 0.5770 0.074 Uiso 0.50 1 calc PR
H12B H 0.2712 0.2995 0.5770 0.074 Uiso 0.50 1 calc PR
C13 C 0.2667(6) 0.2500 0.4180(6) 0.0321(18) Uani 1 2 d S
H13A H 0.3075 0.2998 0.3976 0.038 Uiso 0.50 1 calc PR
H13B H 0.3075 0.2002 0.3976 0.038 Uiso 0.50 1 calc PR

loop_
_atom_site_aniso_label
_atom_site_aniso_U_11
_atom_site_aniso_U_22
_atom_site_aniso_U_33
_atom_site_aniso_U_23
_atom_site_aniso_U_13
_atom_site_aniso_U_12
Sc1 0.0255(7) 0.0211(6) 0.0067(6) 0.000 -0.0011(5) 0.000
N1 0.033(3) 0.021(3) 0.010(2) 0.000 -0.003(2) 0.000
O1 0.025(3) 0.038(3) 0.008(2) 0.000 -0.0017(19) 0.000
Si1 0.0410(9) 0.0194(7) 0.0218(7) -0.0004(6) -0.0047(6) 0.0016(6)
C1 0.035(3) 0.023(2) 0.017(2) 0.0004(19) -0.003(2) -0.002(2)
C2 0.077(5) 0.028(3) 0.032(3) -0.002(2) -0.024(3) -0.007(3)
C3 0.068(5) 0.030(3) 0.060(4) -0.006(3) 0.008(4) 0.002(3)
C4 0.060(4) 0.025(3) 0.033(3) 0.003(2) -0.008(3) -0.001(3)
C5 0.023(4) 0.035(4) 0.015(3) 0.000 0.001(3) 0.000
C6 0.035(3) 0.026(3) 0.018(2) -0.007(2) 0.002(2) -0.002(2)
C7 0.039(3) 0.021(2) 0.016(2) 0.0017(19) 0.004(2) 0.000(2)
C8 0.049(3) 0.034(3) 0.014(2) 0.002(2) 0.012(2) -0.002(3)
C9 0.045(5) 0.042(4) 0.011(3) 0.000 -0.014(3) 0.000
C10 0.029(4) 0.059(5) 0.014(3) 0.000 0.001(3) 0.000
C11 0.052(7) 0.145(11) 0.017(4) 0.000 -0.002(4) 0.000
C12 0.056(7) 0.090(8) 0.039(5) 0.000 -0.003(5) 0.000
C13 0.033(4) 0.041(4) 0.022(4) 0.000 -0.006(3) 0.000

loop_
_atom_type_symbol
_atom_type_description
_atom_type_scat_dispersion_real
_atom_type_scat_dispersion_imag
_atom_type_scat_source
C C 0.0033 0.0016 'International Tables Vol C Tables 4.2.6.8 and 6.1.1.4'
H H 0.0000 0.0000 'International Tables Vol C Tables 4.2.6.8 and 6.1.1.4'
N N 0.0061 0.0033 'International Tables Vol C Tables 4.2.6.8 and 6.1.1.4'
O O 0.0106 0.0060 'International Tables Vol C Tables 4.2.6.8 and 6.1.1.4'
Si Si 0.0817 0.0704 'International Tables Vol C Tables 4.2.6.8 and 6.1.1.4'
Sc Sc 0.2519 0.3716 'International Tables Vol C Tables 4.2.6.8 and 6.1.1.4'

loop_
_geom_angle_atom_site_label_1
_geom_angle_atom_site_label_2
_geom_angle_atom_site_label_3
_geom_angle
_geom_angle_site_symmetry_1
_geom_angle_site_symmetry_3
O1 Sc1 N1 161.8(2) . .
O1 Sc1 C1 95.18(14) . 7_565
N1 Sc1 C1 95.49(15) . 7_565
O1 Sc1 C1 95.18(14) . .
N1 Sc1 C1 95.49(15) . .
C1 Sc1 C1 108.0(3) 7_565 .
O1 Sc1 C5 91.5(2) . .
N1 Sc1 C5 70.3(2) . .
C1 Sc1 C5 125.32(13) 7_565 .
C1 Sc1 C5 125.32(13) . .
O1 Sc1 C6 104.27(16) . .
N1 Sc1 C6 60.20(17) . .
C1 Sc1 C6 148.86(17) 7_565 .
C1 Sc1 C6 94.36(17) . .
C5 Sc1 C6 32.13(13) . .
O1 Sc1 C6 104.27(16) . 7_565
N1 Sc1 C6 60.20(17) . 7_565
C1 Sc1 C6 94.36(17) 7_565 7_565
C1 Sc1 C6 148.86(17) . 7_565
C5 Sc1 C6 32.13(13) . 7_565
C6 Sc1 C6 57.6(2) . 7_565
C9 N1 C7 114.0(3) . .
C9 N1 C7 114.0(3) . 7_565
C7 N1 C7 100.4(5) . 7_565
C9 N1 Sc1 127.0(5) . .
C7 N1 Sc1 98.7(3) . .
C7 N1 Sc1 98.7(3) 7_565 .
C13 O1 C10 109.8(5) . .
C13 O1 Sc1 131.9(4) . .
C10 O1 Sc1 118.3(4) . .
C1 Si1 C4 112.6(2) . .
C1 Si1 C2 112.2(2) . .
C4 Si1 C2 106.8(3) . .
C1 Si1 C3 112.4(3) . .
C4 Si1 C3 106.3(3) . .
C2 Si1 C3 106.1(3) . .
Si1 C1 Sc1 125.8(3) . .
Si1 C1 H1A 105.9 . .
Sc1 C1 H1A 105.9 . .
Si1 C1 H1B 105.9 . .
Sc1 C1 H1B 105.9 . .
H1A C1 H1B 106.2 . .
Si1 C2 H2A 109.5 . .
Si1 C2 H2B 109.5 . .
H2A C2 H2B 109.5 . .
Si1 C2 H2C 109.5 . .
H2A C2 H2C 109.5 . .
H2B C2 H2C 109.5 . .
Si1 C3 H3A 109.5 . .
Si1 C3 H3B 109.5 . .
H3A C3 H3B 109.5 . .
Si1 C3 H3C 109.5 . .
H3A C3 H3C 109.5 . .
H3B C3 H3C 109.5 . .
Si1 C4 H4A 109.5 . .
Si1 C4 H4B 109.5 . .
H4A C4 H4B 109.5 . .
Si1 C4 H4C 109.5 . .
H4A C4 H4C 109.5 . .
H4B C4 H4C 109.5 . .
C6 C5 C6 122.3(6) 7_565 .
C6 C5 Sc1 75.2(4) 7_565 .
C6 C5 Sc1 75.2(4) . .
C6 C5 H5 118.9 7_565 .
C6 C5 H5 118.9 . .
Sc1 C5 H5 122.1 . .
C5 C6 C7 115.4(4) . .
C5 C6 Sc1 72.7(3) . .
C7 C6 Sc1 88.0(3) . .
C5 C6 H6 122.3 . .
C7 C6 H6 122.3 . .
Sc1 C6 H6 108.1 . .
N1 C7 C6 105.6(4) . .
N1 C7 C8 104.3(4) . .
C6 C7 C8 113.4(4) . .
N1 C7 H7 111.1 . .
C6 C7 H7 111.1 . .
C8 C7 H7 111.1 . .
C8 C8 C7 104.2(3) 7_565 .
C8 C8 H8A 110.9 7_565 .
C7 C8 H8A 110.9 . .
C8 C8 H8B 110.9 7_565 .
C7 C8 H8B 110.9 . .
H8A C8 H8B 108.9 . .
N1 C9 H9A 109.5 . .
N1 C9 H9B 109.5 . .
H9A C9 H9B 109.5 . .
N1 C9 H9C 109.5 . .
H9A C9 H9C 109.5 . .
H9B C9 H9C 109.5 . .
O1 C10 C11 103.2(6) . .
O1 C10 H10A 111.1 . .
C11 C10 H10A 111.1 . .
O1 C10 H10B 111.1 . .
C11 C10 H10B 111.1 . .
H10A C10 H10B 109.1 . .
C12 C11 C10 109.9(8) . .
C12 C11 H11A 109.7 . .
C10 C11 H11A 109.7 . .
C12 C11 H11B 109.7 . .
C10 C11 H11B 109.7 . .
H11A C11 H11B 108.2 . .
C11 C12 C13 112.6(9) . .
C11 C12 H12A 109.1 . .
C13 C12 H12A 109.1 . .
C11 C12 H12B 109.1 . .
C13 C12 H12B 109.1 . .
H12A C12 H12B 107.8 . .
O1 C13 C12 104.5(7) . .
O1 C13 H13A 110.9 . .
C12 C13 H13A 110.9 . .
O1 C13 H13B 110.9 . .
C12 C13 H13B 110.9 . .
H13A C13 H13B 108.9 . .

loop_
_geom_bond_atom_site_label_1
_geom_bond_atom_site_label_2
_geom_bond_distance
_geom_bond_site_symmetry_2
Sc1 O1 2.200(4) .
Sc1 N1 2.263(5) .
Sc1 C1 2.264(5) 7_565
Sc1 C1 2.264(5) .
Sc1 C5 2.491(7) .
Sc1 C6 2.522(5) .
Sc1 C6 2.522(5) 7_565
N1 C9 1.464(9) .
N1 C7 1.503(6) .
N1 C7 1.503(6) 7_565
O1 C13 1.465(9) .
O1 C10 1.473(8) .
Si1 C1 1.856(5) .
Si1 C4 1.878(6) .
Si1 C2 1.879(6) .
Si1 C3 1.882(7) .
C1 H1A 0.9900 .
C1 H1B 0.9900 .
C2 H2A 0.9800 .
C2 H2B 0.9800 .
C2 H2C 0.9800 .
C3 H3A 0.9800 .
C3 H3B 0.9800 .
C3 H3C 0.9800 .
C4 H4A 0.9800 .
C4 H4B 0.9800 .
C4 H4C 0.9800 .
C5 C6 1.388(6) 7_565
C5 C6 1.388(6) .
C5 H5 0.9500 .
C6 C7 1.522(7) .
C6 H6 0.9500 .
C7 C8 1.552(6) .
C7 H7 1.0000 .
C8 C8 1.549(10) 7_565
C8 H8A 0.9900 .
C8 H8B 0.9900 .
C9 H9A 0.9800 .
C9 H9B 0.9800 .
C9 H9C 0.9800 .
C10 C11 1.532(11) .
C10 H10A 0.9900 .
C10 H10B 0.9900 .
C11 C12 1.314(14) .
C11 H11A 0.9900 .
C11 H11B 0.9900 .
C12 C13 1.475(11) .
C12 H12A 0.9900 .
C12 H12B 0.9900 .
C13 H13A 0.9900 .
C13 H13B 0.9900 .

loop_
_geom_torsion_atom_site_label_1
_geom_torsion_atom_site_label_2
_geom_torsion_atom_site_label_3
_geom_torsion_atom_site_label_4
_geom_torsion
_geom_torsion_site_symmetry_1
_geom_torsion_site_symmetry_4
O1 Sc1 N1 C9 180.0 . .
C1 Sc1 N1 C9 54.37(13) 7_565 .
C1 Sc1 N1 C9 -54.37(13) . .
C5 Sc1 N1 C9 180.0 . .
C6 Sc1 N1 C9 -146.27(14) . .
C6 Sc1 N1 C9 146.27(14) 7_565 .
O1 Sc1 N1 C7 -51.0(3) . .
C1 Sc1 N1 C7 -176.6(3) 7_565 .
C1 Sc1 N1 C7 74.6(3) . .
C5 Sc1 N1 C7 -51.0(3) . .
C6 Sc1 N1 C7 -17.3(3) . .
C6 Sc1 N1 C7 -84.7(3) 7_565 .
O1 Sc1 N1 C7 51.0(3) . 7_565
C1 Sc1 N1 C7 -74.6(3) 7_565 7_565
C1 Sc1 N1 C7 176.6(3) . 7_565
C5 Sc1 N1 C7 51.0(3) . 7_565
C6 Sc1 N1 C7 84.7(3) . 7_565
C6 Sc1 N1 C7 17.3(3) 7_565 7_565
N1 Sc1 O1 C13 0.000(1) . .
C1 Sc1 O1 C13 125.67(13) 7_565 .
C1 Sc1 O1 C13 -125.67(13) . .
C5 Sc1 O1 C13 0.0 . .
C6 Sc1 O1 C13 -29.82(12) . .
C6 Sc1 O1 C13 29.82(12) 7_565 .
N1 Sc1 O1 C10 180.0 . .
C1 Sc1 O1 C10 -54.33(13) 7_565 .
C1 Sc1 O1 C10 54.33(13) . .
C5 Sc1 O1 C10 180.0 . .
C6 Sc1 O1 C10 150.18(12) . .
C6 Sc1 O1 C10 -150.18(12) 7_565 .
C4 Si1 C1 Sc1 81.3(3) . .
C2 Si1 C1 Sc1 -39.3(4) . .
C3 Si1 C1 Sc1 -158.7(3) . .
O1 Sc1 C1 Si1 60.8(3) . .
N1 Sc1 C1 Si1 -104.4(3) . .
C1 Sc1 C1 Si1 157.99(15) 7_565 .
C5 Sc1 C1 Si1 -34.7(4) . .
C6 Sc1 C1 Si1 -44.0(3) . .
C6 Sc1 C1 Si1 -68.2(4) 7_565 .
O1 Sc1 C5 C6 115.0(3) . 7_565
N1 Sc1 C5 C6 -65.0(3) . 7_565
C1 Sc1 C5 C6 17.6(4) 7_565 7_565
C1 Sc1 C5 C6 -147.6(3) . 7_565
C6 Sc1 C5 C6 -129.9(6) . 7_565
O1 Sc1 C5 C6 -115.0(3) . .
N1 Sc1 C5 C6 65.0(3) . .
C1 Sc1 C5 C6 147.6(3) 7_565 .
C1 Sc1 C5 C6 -17.6(4) . .
C6 Sc1 C5 C6 129.9(6) 7_565 .
C6 C5 C6 C7 -17.9(9) 7_565 .
Sc1 C5 C6 C7 -79.2(4) . .
C6 C5 C6 Sc1 61.2(6) 7_565 .
O1 Sc1 C6 C5 69.2(3) . .
N1 Sc1 C6 C5 -100.5(3) . .
C1 Sc1 C6 C5 -57.8(5) 7_565 .
C1 Sc1 C6 C5 165.7(3) . .
C6 Sc1 C6 C5 -28.9(3) 7_565 .
O1 Sc1 C6 C7 -173.5(3) . .
N1 Sc1 C6 C7 16.8(2) . .
C1 Sc1 C6 C7 59.6(5) 7_565 .
C1 Sc1 C6 C7 -77.0(3) . .
C5 Sc1 C6 C7 117.4(4) . .
C6 Sc1 C6 C7 88.5(3) 7_565 .
C9 N1 C7 C6 163.5(5) . .
C7 N1 C7 C6 -74.3(5) 7_565 .
Sc1 N1 C7 C6 26.3(4) . .
C9 N1 C7 C8 -76.8(5) . .
C7 N1 C7 C8 45.5(5) 7_565 .
Sc1 N1 C7 C8 146.1(3) . .
C5 C6 C7 N1 46.6(6) . .
Sc1 C6 C7 N1 -23.2(3) . .
C5 C6 C7 C8 -67.0(6) . .
Sc1 C6 C7 C8 -136.8(4) . .
N1 C7 C8 C8 -28.1(4) . 7_565
C6 C7 C8 C8 86.3(4) . 7_565
C13 O1 C10 C11 0.0 . .
Sc1 O1 C10 C11 180.000(1) . .
O1 C10 C11 C12 0.000(1) . .
C10 C11 C12 C13 0.000(2) . .
C10 O1 C13 C12 0.000(1) . .
Sc1 O1 C13 C12 180.000(1) . .
C11 C12 C13 O1 0.000(1) . .
